data_7214543
loop_
_publ_author_name
'Banerjee, Subhabrata'
'Dastidar, Parthasarathi'

_publ_section_title
;
 Studying fluorous interactions in a series of coordination compounds
 derived from mono-pyridyl ligands equipped with hydrogen bonding
 functionality: exploiting anion&#x22EF;\pF interaction in separating
 ClO4&#x2212; anion from a competing mixture of anions
;
_journal_issue 45
_journal_name_full CrystEngComm
_journal_page_first 9415
_journal_paper_doi 10.1039/c3ce40359a
_journal_volume 15
_journal_year 2013
_chemical_formula_sum 'C26 H16 Cu F10 N4 O7 S'
_chemical_formula_weight 782.03
_chemical_name_systematic
;
?
;
_space_group_IT_number 11
_symmetry_cell_setting monoclinic
_symmetry_space_group_name_Hall '-P 2yb'
_symmetry_space_group_name_H-M 'P 1 21/m 1'
_atom_sites_solution_hydrogens geom
_atom_sites_solution_primary direct
_atom_sites_solution_secondary difmap
_audit_creation_method SHELXL-97
_cell_angle_alpha 90.00
_cell_angle_beta 91.129(4)
_cell_angle_gamma 90.00
_cell_formula_units_Z 2
_cell_length_a 4.8692(8)
_cell_length_b 47.735(8)
_cell_length_c 6.2805(10)
_cell_measurement_temperature 298(2)
_cell_volume 1459.5(4)
_computing_cell_refinement 'Bruker Smart Apex'
_computing_data_collection 'Bruker Smart Apex'
_computing_data_reduction SAINT
_computing_molecular_graphics 'Mercury 2.3'
_computing_publication_material Shelxl-97
_computing_structure_refinement 'SHELXL-97 (Sheldrick, 1997)'
_computing_structure_solution 'SHELXS-97 (Sheldrick, 1990)'
_diffrn_ambient_temperature 298(2)
_diffrn_detector_area_resol_mean 3
_diffrn_measured_fraction_theta_full 0.980
_diffrn_measured_fraction_theta_max 0.980
_diffrn_measurement_device_type 'Bruker Smart Apex'
_diffrn_measurement_method Phi-Omega
_diffrn_radiation_monochromator graphite
_diffrn_radiation_source 'fine-focus sealed tube'
_diffrn_radiation_type MoK\a
_diffrn_radiation_wavelength 0.71073
_diffrn_reflns_av_R_equivalents 0.0550
_diffrn_reflns_av_sigmaI/netI 0.0755
_diffrn_reflns_limit_h_max 5
_diffrn_reflns_limit_h_min -5
_diffrn_reflns_limit_k_max 54
_diffrn_reflns_limit_k_min -20
_diffrn_reflns_limit_l_max 7
_diffrn_reflns_limit_l_min -6
_diffrn_reflns_number 5684
_diffrn_reflns_theta_full 24.00
_diffrn_reflns_theta_max 24.00
_diffrn_reflns_theta_min 1.71
_exptl_absorpt_coefficient_mu 0.938
_exptl_absorpt_correction_T_max 0.9635
_exptl_absorpt_correction_T_min 0.8203
_exptl_absorpt_correction_type multi-scan
_exptl_absorpt_process_details sadabs
_exptl_crystal_colour blue
_exptl_crystal_density_diffrn 1.779
_exptl_crystal_density_method 'not measured'
_exptl_crystal_description block
_exptl_crystal_F_000 782
_exptl_crystal_size_max 0.22
_exptl_crystal_size_mid 0.10
_exptl_crystal_size_min 0.04
_refine_diff_density_max 0.924
_refine_diff_density_min -1.191
_refine_diff_density_rms 0.146
_refine_ls_extinction_method none
_refine_ls_goodness_of_fit_ref 1.261
_refine_ls_hydrogen_treatment constr
_refine_ls_matrix_type full
_refine_ls_number_parameters 229
_refine_ls_number_reflns 2286
_refine_ls_number_restraints 0
_refine_ls_restrained_S_all 1.261
_refine_ls_R_factor_all 0.1148
_refine_ls_R_factor_gt 0.0949
_refine_ls_shift/su_max 0.000
_refine_ls_shift/su_mean 0.000
_refine_ls_structure_factor_coef Fsqd
_refine_ls_weighting_details 'calc w=1/[\s^2^(Fo^2^)+(0.1060P)^2^+4.2956P] where P=(Fo^2^+2Fc^2^)/3'
_refine_ls_weighting_scheme calc
_refine_ls_wR_factor_gt 0.2200
_refine_ls_wR_factor_ref 0.2359
_reflns_number_gt 1945
_reflns_number_total 2286
_reflns_threshold_expression >2sigma(I)
_cod_data_source_file c3ce40359a.txt
_cod_data_source_block 05110gm
_cod_original_sg_symbol_H-M P2(1)/m
_cod_database_code 7214543

loop_
_symmetry_equiv_pos_as_xyz
'x, y, z'
'-x, y+1/2, -z'
'-x, -y, -z'
'x, -y-1/2, z'

loop_
_atom_site_label
_atom_site_type_symbol
_atom_site_fract_x
_atom_site_fract_y
_atom_site_fract_z
_atom_site_U_iso_or_equiv
_atom_site_adp_type
_atom_site_occupancy
_atom_site_symmetry_multiplicity
_atom_site_calc_flag
_atom_site_refinement_flags
Cu1 Cu 0.9089(3) 0.2500 0.5075(2) 0.0177(5) Uani 1 2 d S
S1 S 1.4665(6) 0.2500 0.8202(4) 0.0269(8) Uani 1 2 d S
F1 F 0.6519(15) 0.07904(12) 0.2964(11) 0.0677(19) Uani 1 1 d .
F2 F 0.8394(18) 0.03006(16) 0.1631(16) 0.112(3) Uani 1 1 d .
F3 F 0.684(2) 0.00918(15) -0.2150(17) 0.123(3) Uani 1 1 d .
F4 F 0.311(2) 0.03759(17) -0.4641(14) 0.119(3) Uani 1 1 d .
F5 F 0.1323(16) 0.08762(15) -0.3379(12) 0.085(2) Uani 1 1 d .
N1 N 0.8413(13) 0.20814(15) 0.4977(10) 0.0273(17) Uani 1 1 d .
C2 C 0.941(2) 0.19117(19) 0.6509(15) 0.039(2) Uani 1 1 d .
H2 H 1.0632 0.1982 0.7536 0.047 Uiso 1 1 calc R
C3 C 0.866(2) 0.1636(2) 0.6567(16) 0.050(3) Uani 1 1 d .
H3 H 0.9303 0.1524 0.7677 0.060 Uiso 1 1 calc R
C4 C 0.700(2) 0.1525(2) 0.5066(16) 0.049(3) Uani 1 1 d .
H4 H 0.6592 0.1334 0.5090 0.059 Uiso 1 1 calc R
C5 C 0.5913(18) 0.16952(18) 0.3473(15) 0.035(2) Uani 1 1 d .
C6 C 0.6798(18) 0.19724(17) 0.3489(13) 0.029(2) Uani 1 1 d .
H6 H 0.6211 0.2088 0.2379 0.035 Uiso 1 1 calc R
C7 C 0.391(2) 0.15971(19) 0.1792(17) 0.046(3) Uani 1 1 d .
H7A H 0.2079 0.1593 0.2376 0.055 Uiso 1 1 calc R
H7B H 0.3893 0.1728 0.0613 0.055 Uiso 1 1 calc R
N8 N 0.4609(13) 0.13186(14) 0.1012(12) 0.0341(18) Uani 1 1 d .
H8 H 0.6310 0.1276 0.0859 0.041 Uiso 1 1 calc R
C9 C 0.2689(16) 0.11276(17) 0.0529(15) 0.031(2) Uani 1 1 d .
O10 O 0.0285(12) 0.11678(14) 0.0573(12) 0.051(2) Uani 1 1 d .
C11 C 0.3849(18) 0.08492(18) -0.0175(14) 0.033(2) Uani 1 1 d .
C12 C 0.565(2) 0.0701(2) 0.1069(17) 0.042(2) Uani 1 1 d .
C13 C 0.671(3) 0.0444(2) 0.039(2) 0.065(3) Uani 1 1 d .
C14 C 0.584(3) 0.0339(2) -0.149(3) 0.075(4) Uani 1 1 d .
C15 C 0.401(3) 0.0479(2) -0.280(2) 0.067(4) Uani 1 1 d .
C16 C 0.297(2) 0.0737(2) -0.2093(16) 0.046(3) Uani 1 1 d .
O17 O 1.3423(16) 0.2500 0.6053(12) 0.032(2) Uani 1 2 d S
O18 O 1.3910(15) 0.22517(19) 0.9362(13) 0.074(3) Uani 1 1 d .
O19 O 1.7749(14) 0.2500 0.8004(12) 0.031(2) Uani 1 2 d S
O20 O 0.9965(18) 0.2500 0.2040(13) 0.041(2) Uani 1 2 d S

loop_
_atom_site_aniso_label
_atom_site_aniso_U_11
_atom_site_aniso_U_22
_atom_site_aniso_U_33
_atom_site_aniso_U_23
_atom_site_aniso_U_13
_atom_site_aniso_U_12
Cu1 0.0143(7) 0.0260(8) 0.0130(7) 0.000 0.0015(5) 0.000
S1 0.0162(16) 0.0473(19) 0.0172(15) 0.000 0.0000(12) 0.000
F1 0.087(5) 0.044(4) 0.071(4) 0.011(3) -0.028(4) 0.002(3)
F2 0.098(6) 0.064(5) 0.173(9) 0.008(5) -0.036(6) 0.043(5)
F3 0.146(8) 0.045(4) 0.177(9) -0.039(5) 0.020(7) 0.025(5)
F4 0.188(10) 0.075(5) 0.093(6) -0.054(5) 0.007(6) -0.024(6)
F5 0.102(6) 0.072(5) 0.081(5) -0.013(4) -0.043(5) 0.008(4)
N1 0.018(4) 0.037(4) 0.027(4) 0.002(3) -0.007(3) -0.001(3)
C2 0.047(6) 0.038(6) 0.032(5) 0.004(4) -0.008(4) -0.002(5)
C3 0.064(7) 0.043(6) 0.043(6) 0.013(5) -0.011(6) 0.003(5)
C4 0.064(7) 0.030(5) 0.052(7) 0.009(5) -0.009(6) -0.005(5)
C5 0.036(5) 0.026(5) 0.043(6) -0.002(4) 0.000(5) 0.006(4)
C6 0.037(5) 0.025(5) 0.025(5) 0.002(4) 0.001(4) 0.009(4)
C7 0.046(6) 0.026(5) 0.066(7) -0.007(5) -0.013(6) 0.002(4)
N8 0.011(3) 0.033(4) 0.058(5) -0.006(4) 0.002(3) 0.008(3)
C9 0.014(4) 0.027(5) 0.051(6) -0.002(4) -0.003(4) -0.001(4)
O10 0.017(3) 0.045(4) 0.091(6) -0.015(4) -0.005(3) 0.005(3)
C11 0.029(5) 0.028(5) 0.041(5) 0.006(4) -0.004(4) -0.006(4)
C12 0.037(6) 0.030(5) 0.060(7) 0.000(5) -0.001(5) -0.001(4)
C13 0.069(8) 0.039(6) 0.088(10) 0.007(7) 0.005(7) 0.021(6)
C14 0.097(11) 0.031(6) 0.099(11) -0.019(7) 0.019(9) 0.010(7)
C15 0.092(10) 0.044(7) 0.065(8) -0.014(6) 0.006(7) -0.018(7)
C16 0.043(6) 0.046(6) 0.048(6) -0.004(5) -0.003(5) -0.002(5)
O17 0.024(5) 0.053(6) 0.020(4) 0.000 0.003(4) 0.000
O18 0.049(5) 0.107(7) 0.064(5) 0.062(5) -0.017(4) -0.025(4)
O19 0.002(4) 0.061(6) 0.030(5) 0.000 -0.001(3) 0.000
O20 0.037(5) 0.064(6) 0.023(5) 0.000 0.007(4) 0.000

loop_
_atom_type_symbol
_atom_type_description
_atom_type_scat_dispersion_real
_atom_type_scat_dispersion_imag
_atom_type_scat_source
C C 0.0033 0.0016 'International Tables Vol C Tables 4.2.6.8 and 6.1.1.4'
Cu Cu 0.3201 1.2651 'International Tables Vol C Tables 4.2.6.8 and 6.1.1.4'
F F 0.0171 0.0103 'International Tables Vol C Tables 4.2.6.8 and 6.1.1.4'
N N 0.0061 0.0033 'International Tables Vol C Tables 4.2.6.8 and 6.1.1.4'
O O 0.0106 0.0060 'International Tables Vol C Tables 4.2.6.8 and 6.1.1.4'
S S 0.1246 0.1234 'International Tables Vol C Tables 4.2.6.8 and 6.1.1.4'
H H 0.0000 0.0000 'International Tables Vol C Tables 4.2.6.8 and 6.1.1.4'

loop_
_geom_angle_atom_site_label_1
_geom_angle_atom_site_label_2
_geom_angle_atom_site_label_3
_geom_angle
_geom_angle_site_symmetry_1
_geom_angle_site_symmetry_3
O20 Cu1 O19 173.2(3) . 1_455
O20 Cu1 N1 90.5(2) . 4_565
O19 Cu1 N1 88.4(2) 1_455 4_565
O20 Cu1 N1 90.5(2) . .
O19 Cu1 N1 88.4(2) 1_455 .
N1 Cu1 N1 161.1(4) 4_565 .
O20 Cu1 O17 92.6(3) . .
O19 Cu1 O17 94.2(3) 1_455 .
N1 Cu1 O17 99.43(18) 4_565 .
N1 Cu1 O17 99.43(18) . .
O18 S1 O18 110.5(8) 4_565 .
O18 S1 O17 111.1(4) 4_565 .
O18 S1 O17 111.1(4) . .
O18 S1 O19 107.8(4) 4_565 .
O18 S1 O19 107.8(4) . .
O17 S1 O19 108.5(5) . .
C6 N1 C2 118.3(8) . .
C6 N1 Cu1 120.4(5) . .
C2 N1 Cu1 121.1(6) . .
N1 C2 C3 120.3(8) . .
N1 C2 H2 119.8 . .
C3 C2 H2 119.8 . .
C4 C3 C2 121.6(9) . .
C4 C3 H3 119.2 . .
C2 C3 H3 119.2 . .
C3 C4 C5 119.3(9) . .
C3 C4 H4 120.3 . .
C5 C4 H4 120.3 . .
C4 C5 C6 116.0(8) . .
C4 C5 C7 124.0(8) . .
C6 C5 C7 120.0(8) . .
N1 C6 C5 124.2(8) . .
N1 C6 H6 117.9 . .
C5 C6 H6 117.9 . .
N8 C7 C5 111.6(7) . .
N8 C7 H7A 109.3 . .
C5 C7 H7A 109.3 . .
N8 C7 H7B 109.3 . .
C5 C7 H7B 109.3 . .
H7A C7 H7B 108.0 . .
C9 N8 C7 122.0(7) . .
C9 N8 H8 119.0 . .
C7 N8 H8 119.0 . .
O10 C9 N8 124.8(8) . .
O10 C9 C11 121.5(8) . .
N8 C9 C11 113.7(7) . .
C12 C11 C16 119.0(9) . .
C12 C11 C9 122.0(8) . .
C16 C11 C9 119.0(8) . .
F1 C12 C11 122.4(9) . .
F1 C12 C13 116.3(9) . .
C11 C12 C13 121.3(10) . .
F2 C13 C14 120.7(11) . .
F2 C13 C12 120.5(12) . .
C14 C13 C12 118.7(11) . .
C13 C14 F3 118.9(13) . .
C13 C14 C15 122.6(11) . .
F3 C14 C15 118.5(13) . .
F4 C15 C14 123.1(12) . .
F4 C15 C16 118.9(12) . .
C14 C15 C16 117.9(11) . .
F5 C16 C11 121.2(9) . .
F5 C16 C15 118.0(10) . .
C11 C16 C15 120.5(10) . .
S1 O17 Cu1 129.5(5) . .
S1 O19 Cu1 115.3(4) . 1_655

loop_
_geom_bond_atom_site_label_1
_geom_bond_atom_site_label_2
_geom_bond_distance
_geom_bond_site_symmetry_2
Cu1 O20 1.961(8) .
Cu1 O19 1.964(8) 1_455
Cu1 N1 2.026(7) 4_565
Cu1 N1 2.026(7) .
Cu1 O17 2.186(8) .
S1 O18 1.443(7) 4_565
S1 O18 1.443(7) .
S1 O17 1.468(8) .
S1 O19 1.509(8) .
F1 C12 1.326(12) .
F2 C13 1.311(13) .
F3 C14 1.347(13) .
F4 C15 1.323(14) .
F5 C16 1.308(11) .
N1 C6 1.316(10) .
N1 C2 1.342(11) .
C2 C3 1.365(13) .
C2 H2 0.9300 .
C3 C4 1.338(14) .
C3 H3 0.9300 .
C4 C5 1.388(13) .
C4 H4 0.9300 .
C5 C6 1.392(12) .
C5 C7 1.499(13) .
C6 H6 0.9300 .
C7 N8 1.460(11) .
C7 H7A 0.9700 .
C7 H7B 0.9700 .
N8 C9 1.336(10) .
N8 H8 0.8600 .
C9 O10 1.187(10) .
C9 C11 1.513(12) .
C11 C12 1.363(13) .
C11 C16 1.379(13) .
C12 C13 1.399(14) .
C13 C14 1.347(18) .
C14 C15 1.369(19) .
C15 C16 1.410(16) .
O19 Cu1 1.964(8) 1_655

loop_
_geom_hbond_atom_site_label_D
_geom_hbond_atom_site_label_H
_geom_hbond_atom_site_label_A
_geom_hbond_distance_DH
_geom_hbond_distance_HA
_geom_hbond_distance_DA
_geom_hbond_angle_DHA
_geom_hbond_site_symmetry_A
N8 H8 O10 0.86 2.01 2.874(9) 178.2 1_655
